data_1008202
loop_
_publ_author_name
'Boudjada, N'
'Boudjada, A'
'Guitel, J C'

_publ_section_title
;
Structure du Trimetaphosphate-Tellurate d'Ammonium, 2(N H~4~)~3~ P~3~
O~9~ * Te (O H)~6~
;
_journal_coden_ASTM ACSCEE
_journal_name_full 'Acta Crystallographica C (39,1983-)'
_journal_page_first 656
_journal_page_last 658
_journal_volume 39
_journal_year 1983
_chemical_formula_structural '((N H4)3 P3 O9)2 Te (O H)6'
_chemical_formula_sum 'H30 N6 O24 P6 Te'
_chemical_name_systematic
;
Hexaammonium cyclo-triphosphate telluric acid
;
_space_group_IT_number 148
_symmetry_cell_setting trigonal
_symmetry_space_group_name_Hall '-R 3'
_symmetry_space_group_name_H-M 'R -3 :H'
_cell_angle_alpha 90
_cell_angle_beta 90
_cell_angle_gamma 120
_cell_formula_units_Z 3
_cell_length_a 11.16
_cell_length_b 11.16
_cell_length_c 17.86
_cell_volume 1926.4
_refine_ls_R_factor_all 0.019
_cod_original_sg_symbol_H-M 'R -3 H'
_cod_database_code 1008202

loop_
_symmetry_equiv_pos_as_xyz
x,y,z
-y,x-y,z
y-x,-x,z
-x,-y,-z
y,y-x,-z
x-y,x,-z
1/3+x,2/3+y,2/3+z
2/3+x,1/3+y,1/3+z
1/3-y,2/3+x-y,2/3+z
2/3-y,1/3+x-y,1/3+z
1/3-x+y,2/3-x,2/3+z
2/3-x+y,1/3-x,1/3+z
1/3-x,2/3-y,2/3-z
2/3-x,1/3-y,1/3-z
1/3+y,2/3-x+y,2/3-z
2/3+y,1/3-x+y,1/3-z
1/3+x-y,2/3+x,2/3-z
2/3+x-y,1/3+x,1/3-z

loop_
_atom_site_label
_atom_site_type_symbol
_atom_site_symmetry_multiplicity
_atom_site_Wyckoff_symbol
_atom_site_fract_x
_atom_site_fract_y
_atom_site_fract_z
_atom_site_occupancy
_atom_site_attached_hydrogens
_atom_site_calc_flag
Te1 Te6+ 3 a 0. 0. 0. 1. 0 d
P1 P5+ 18 f 0.20190(4) 0.50377(4) -0.00126(3) 1. 0 d
O1 O2- 18 f 0.1516(1) 0.0334(1) 0.06325(8) 1. 0 d
O2 O2- 18 f 0.2705(1) 0.0543(1) 0.38786(8) 1. 0 d
O3 O2- 18 f 0.1126(1) 0.1397(1) 0.35261(8) 1. 0 d
O4 O2- 18 f 0.3694(1) 0.5092(1) 0.41542(8) 1. 0 d
N1 N3- 18 f 0.2375(2) 0.2717(2) 0.1607(1) 1. 0 d
H1 H1+ 18 f 0.183(3) -0.006(3) 0.055(2) 1. 0 d
H2 H1+ 18 f 0.389(3) 0.001(3) 0.135(2) 1. 0 d
H3 H1+ 18 f 0.357(3) 0.060(3) 0.205(2) 1. 0 d
H4 H1+ 18 f 0.196(4) 0.311(4) 0.123(2) 1. 0 d
H5 H1+ 18 f 0.148(3) 0.475(3) 0.489(2) 1. 0 d

loop_
_atom_type_symbol
_atom_type_oxidation_number
Te6+ 6.000
P5+ 5.000
O2- -2.000
N3- -3.000
H1+ 1.000
